data_1551602
loop_
_publ_author_name
'KUBO, Kanji'
'YAMAMOTO, Emi'
'MATSUMOTO, Taisuke'
'MORI, Akira'

_publ_section_title
;
 Crystal Structure of
 &lt;i&gt;N,N&lt;/i&gt;&#x2032;-Bis(4-hexyloxybenzoyl)piperazine
;
_journal_issue 0
_journal_name_full 'X-ray Structure Analysis Online'
_journal_page_first 19
_journal_paper_doi 10.2116/xraystruct.32.19
_journal_volume 32
_journal_year 2016
_chemical_formula_moiety 'C30 H42 N2 O4'
_chemical_formula_sum 'C30 H42 N2 O4'
_chemical_formula_weight 494.67
_space_group_IT_number 14
_space_group_name_Hall '-P 2ybc'
_space_group_name_H-M_alt 'P 1 21/c 1'
_symmetry_cell_setting monoclinic
_symmetry_Int_Tables_number 14
_symmetry_space_group_name_Hall '-P 2ybc'
_symmetry_space_group_name_H-M 'P 1 21/c 1'
_atom_sites_solution_hydrogens geom
_atom_sites_solution_primary direct
_atom_sites_solution_secondary difmap
_cell_angle_alpha 90.0000
_cell_angle_beta 93.803(18)
_cell_angle_gamma 90.0000
_cell_formula_units_Z 2
_cell_length_a 27.234(7)
_cell_length_b 7.4964(17)
_cell_length_c 6.8201(18)
_cell_measurement_reflns_used 5127
_cell_measurement_temperature 123
_cell_measurement_theta_max 71.42
_cell_measurement_theta_min 3.25
_cell_volume 1389.3(6)
_computing_cell_refinement 'RAPID AUTO'
_computing_data_collection 'RAPID AUTO (Rigaku, ????)'
_computing_data_reduction 'RAPID AUTO'
_computing_molecular_graphics 'CrystalStructure 4.0'
_computing_publication_material 'CrystalStructure 4.0 (Rigaku, 2010)'
_computing_structure_refinement 'SHELXL97 (Sheldrick, 2008)'
_computing_structure_solution 'Il Milione (Burla, et al., 2007)'
_diffrn_ambient_temperature 123
_diffrn_detector_area_resol_mean 5.000
_diffrn_measured_fraction_theta_full 0.972
_diffrn_measured_fraction_theta_max 0.972
_diffrn_measurement_device_type 'Rigaku R-AXIS RAPID'
_diffrn_measurement_method \w
_diffrn_radiation_type 'Cu K\a'
_diffrn_radiation_wavelength 1.54187
_diffrn_reflns_av_R_equivalents 0.0573
_diffrn_reflns_limit_h_max 32
_diffrn_reflns_limit_h_min -30
_diffrn_reflns_limit_k_max 8
_diffrn_reflns_limit_k_min -8
_diffrn_reflns_limit_l_max 8
_diffrn_reflns_limit_l_min -7
_diffrn_reflns_number 8286
_diffrn_reflns_theta_full 68.25
_diffrn_reflns_theta_max 68.25
_diffrn_standards_number 0
_exptl_absorpt_coefficient_mu 0.618
_exptl_absorpt_correction_T_max 0.964
_exptl_absorpt_correction_T_min 0.634
_exptl_absorpt_correction_type multi-scan
_exptl_absorpt_process_details 'ABSCOR (Rigaku, 1995)'
_exptl_crystal_colour colorless
_exptl_crystal_density_diffrn 1.182
_exptl_crystal_density_method 'not measured'
_exptl_crystal_description platelet
_exptl_crystal_F_000 536.00
_exptl_crystal_size_max 0.200
_exptl_crystal_size_mid 0.180
_exptl_crystal_size_min 0.060
_refine_diff_density_max 0.350
_refine_diff_density_min -0.220
_refine_ls_extinction_method none
_refine_ls_goodness_of_fit_ref 0.829
_refine_ls_hydrogen_treatment constr
_refine_ls_number_parameters 164
_refine_ls_number_reflns 2466
_refine_ls_number_restraints 0
_refine_ls_R_factor_gt 0.0633
_refine_ls_shift/su_max 0.000
_refine_ls_structure_factor_coef Fsqd
_refine_ls_weighting_details 'w = 1/[\s^2^(Fo^2^)+(0.0446P)^2^+0.0000P] where P=(Fo^2^+2Fc^2^)/3'
_refine_ls_weighting_scheme calc
_refine_ls_wR_factor_ref 0.1337
_reflns_number_gt 1083
_reflns_number_total 2466
_reflns_threshold_expression F^2^>2.0\s(F^2^)
_cod_data_source_file 32_19_1.txt
_cod_data_source_block 2_6
_cod_database_code 1551602

loop_
_symmetry_equiv_pos_site_id
_symmetry_equiv_pos_as_xyz
1 +X,+Y,+Z
2 -X,1/2+Y,1/2-Z
3 -X,-Y,-Z
4 +X,1/2-Y,1/2+Z

loop_
_atom_site_label
_atom_site_type_symbol
_atom_site_fract_x
_atom_site_fract_y
_atom_site_fract_z
_atom_site_U_iso_or_equiv
_atom_site_adp_type
_atom_site_occupancy
_atom_site_symmetry_multiplicity
_atom_site_calc_flag
_atom_site_refinement_flags
O1 O 0.57639(6) -0.0340(3) 0.9435(3) 0.0451(6) Uani 1.0 4 d .
O2 O 0.77189(6) 0.0292(2) 0.4877(3) 0.0451(6) Uani 1.0 4 d .
N1 N 0.54099(8) 0.0200(3) 0.6369(4) 0.0371(7) Uani 1.0 4 d .
C1 C 0.63074(9) -0.0021(4) 0.6860(4) 0.0357(8) Uani 1.0 4 d .
C2 C 0.66817(9) 0.0943(3) 0.7874(4) 0.0408(8) Uani 1.0 4 d .
C3 C 0.71497(9) 0.1000(3) 0.7193(4) 0.0398(8) Uani 1.0 4 d .
C4 C 0.72525(10) 0.0072(4) 0.5498(4) 0.0380(8) Uani 1.0 4 d .
C5 C 0.68907(9) -0.0965(4) 0.4540(4) 0.0411(8) Uani 1.0 4 d .
C6 C 0.64226(9) -0.1001(4) 0.5236(4) 0.0419(8) Uani 1.0 4 d .
C7 C 0.58087(10) -0.0058(3) 0.7673(5) 0.0382(8) Uani 1.0 4 d .
C8 C 0.49104(8) 0.0080(3) 0.7055(4) 0.0372(8) Uani 1.0 4 d .
C9 C 0.54151(9) 0.0992(4) 0.4403(4) 0.0386(8) Uani 1.0 4 d .
C10 C 0.78089(9) -0.0386(4) 0.2951(4) 0.0450(8) Uani 1.0 4 d .
C11 C 0.83024(9) 0.0293(3) 0.2417(4) 0.0432(8) Uani 1.0 4 d .
C12 C 0.84344(8) -0.0363(4) 0.0411(4) 0.0453(8) Uani 1.0 4 d .
C13 C 0.89436(9) 0.0209(3) -0.0140(4) 0.0460(8) Uani 1.0 4 d .
C14 C 0.90685(9) -0.0459(4) -0.2140(4) 0.0627(10) Uani 1.0 4 d .
C15 C 0.95726(9) 0.0090(4) -0.2746(4) 0.0816(12) Uani 1.0 4 d .
H4A H 0.4773 0.1293 0.7188 0.0447 Uiso 1.0 4 calc R
H4B H 0.4922 -0.0503 0.8360 0.0447 Uiso 1.0 4 calc R
H5A H 0.8558 -0.0105 0.3422 0.0518 Uiso 1.0 4 calc R
H5B H 0.8299 0.1614 0.2419 0.0518 Uiso 1.0 4 calc R
H6 H 0.7401 0.1674 0.7883 0.0477 Uiso 1.0 4 calc R
H7A H 0.8187 0.0091 -0.0595 0.0544 Uiso 1.0 4 calc R
H7B H 0.8417 -0.1682 0.0391 0.0544 Uiso 1.0 4 calc R
H8 H 0.6962 -0.1646 0.3418 0.0493 Uiso 1.0 4 calc R
H9 H 0.6615 0.1564 0.9042 0.0490 Uiso 1.0 4 calc R
H10A H 0.7548 0.0027 0.1976 0.0540 Uiso 1.0 4 calc R
H10B H 0.7808 -0.1707 0.2963 0.0540 Uiso 1.0 4 calc R
H11A H 0.8962 0.1528 -0.0127 0.0552 Uiso 1.0 4 calc R
H11B H 0.9192 -0.0245 0.0862 0.0552 Uiso 1.0 4 calc R
H12 H 0.6175 -0.1718 0.4580 0.0502 Uiso 1.0 4 calc R
H13A H 0.5756 0.1010 0.3983 0.0463 Uiso 1.0 4 calc R
H13B H 0.5295 0.2237 0.4439 0.0463 Uiso 1.0 4 calc R
H14A H 0.8817 -0.0012 -0.3134 0.0752 Uiso 1.0 4 calc R
H14B H 0.9049 -0.1778 -0.2145 0.0752 Uiso 1.0 4 calc R
H15A H 0.9826 -0.0390 -0.1805 0.0979 Uiso 1.0 4 calc R
H15B H 0.9595 0.1394 -0.2767 0.0979 Uiso 1.0 4 calc R
H15C H 0.9622 -0.0381 -0.4059 0.0979 Uiso 1.0 4 calc R

loop_
_atom_site_aniso_label
_atom_site_aniso_U_11
_atom_site_aniso_U_22
_atom_site_aniso_U_33
_atom_site_aniso_U_12
_atom_site_aniso_U_13
_atom_site_aniso_U_23
O1 0.0493(13) 0.0530(14) 0.0346(13) 0.0060(10) 0.0135(11) 0.0027(10)
O2 0.0359(12) 0.0586(14) 0.0422(13) -0.0037(10) 0.0129(10) -0.0049(10)
N1 0.0387(15) 0.0436(15) 0.0304(16) -0.0020(12) 0.0122(12) 0.0029(12)
C1 0.0334(18) 0.0391(19) 0.0355(19) -0.0003(14) 0.0093(15) 0.0006(14)
C2 0.0426(19) 0.0435(19) 0.0368(19) 0.0047(15) 0.0070(15) -0.0011(15)
C3 0.0409(18) 0.0409(19) 0.0377(19) -0.0018(14) 0.0047(14) -0.0047(14)
C4 0.0341(18) 0.0411(19) 0.040(2) 0.0016(14) 0.0083(15) 0.0026(15)
C5 0.0421(19) 0.0433(19) 0.0388(19) 0.0009(15) 0.0099(15) -0.0107(15)
C6 0.0393(18) 0.0413(19) 0.046(2) -0.0051(14) 0.0112(15) -0.0044(15)
C7 0.047(2) 0.0279(18) 0.041(3) -0.0006(14) 0.0117(17) -0.0041(15)
C8 0.0338(17) 0.0403(18) 0.0386(19) -0.0017(13) 0.0092(14) -0.0001(14)
C9 0.0381(17) 0.0469(19) 0.0318(18) -0.0048(14) 0.0099(14) 0.0052(15)
C10 0.0429(19) 0.053(2) 0.040(2) 0.0008(15) 0.0162(15) -0.0000(15)
C11 0.0407(18) 0.049(2) 0.041(2) -0.0009(14) 0.0124(15) -0.0015(15)
C12 0.0404(18) 0.054(2) 0.043(2) 0.0012(14) 0.0114(15) -0.0004(15)
C13 0.0391(18) 0.056(2) 0.044(2) -0.0016(15) 0.0105(15) 0.0010(16)
C14 0.056(3) 0.087(3) 0.048(3) -0.0044(18) 0.0212(18) -0.0036(18)
C15 0.060(3) 0.124(4) 0.065(3) -0.002(2) 0.030(2) -0.003(2)

loop_
_atom_type_symbol
_atom_type_description
_atom_type_scat_dispersion_real
_atom_type_scat_dispersion_imag
_atom_type_scat_source
C C 0.0181 0.0091
;
International Tables for Crystallography
(1992, Vol. C, Tables 4.2.6.8 and 6.1.1.4)
;
H H 0.0000 0.0000
;
International Tables for Crystallography
(1992, Vol. C, Table 6.1.1.4)
;
O O 0.0492 0.0322
;
International Tables for Crystallography
(1992, Vol. C, Tables 4.2.6.8 and 6.1.1.4)
;
N N 0.0311 0.0180
;
International Tables for Crystallography
(1992, Vol. C, Tables 4.2.6.8 and 6.1.1.4)
;

loop_
_geom_angle_atom_site_label_1
_geom_angle_atom_site_label_2
_geom_angle_atom_site_label_3
_geom_angle
_geom_angle_publ_flag
_geom_angle_site_symmetry_1
_geom_angle_site_symmetry_3
C4 O2 C10 116.97(19) yes . .
C7 N1 C8 119.7(3) yes . .
C7 N1 C9 126.5(3) yes . .
C8 N1 C9 112.4(2) yes . .
C2 C1 C6 118.4(3) yes . .
C2 C1 C7 118.4(3) yes . .
C6 C1 C7 123.0(3) yes . .
C1 C2 C3 120.5(3) yes . .
C2 C3 C4 120.2(3) yes . .
O2 C4 C3 115.8(3) yes . .
O2 C4 C5 124.4(3) yes . .
C3 C4 C5 119.7(3) yes . .
C4 C5 C6 119.3(3) yes . .
C1 C6 C5 121.7(3) yes . .
O1 C7 N1 122.0(3) yes . .
O1 C7 C1 120.9(3) yes . .
N1 C7 C1 117.1(3) yes . .
N1 C8 C9 109.6(2) yes . 3_656
N1 C9 C8 110.1(2) yes . 3_656
O2 C10 C11 108.03(19) yes . .
C10 C11 C12 112.2(2) yes . .
C11 C12 C13 113.9(2) yes . .
C12 C13 C14 113.1(2) yes . .
C13 C14 C15 114.7(3) yes . .
C1 C2 H9 119.736 no . .
C3 C2 H9 119.744 no . .
C2 C3 H6 119.926 no . .
C4 C3 H6 119.904 no . .
C4 C5 H8 120.347 no . .
C6 C5 H8 120.351 no . .
C1 C6 H12 119.141 no . .
C5 C6 H12 119.142 no . .
N1 C8 H4A 109.737 no . .
N1 C8 H4B 109.745 no . .
C9 C8 H4A 109.743 no 3_656 .
C9 C8 H4B 109.742 no 3_656 .
H4A C8 H4B 108.206 no . .
N1 C9 H13A 109.643 no . .
N1 C9 H13B 109.633 no . .
C8 C9 H13A 109.638 no 3_656 .
C8 C9 H13B 109.633 no 3_656 .
H13A C9 H13B 108.154 no . .
O2 C10 H10A 110.094 no . .
O2 C10 H10B 110.100 no . .
C11 C10 H10A 110.097 no . .
C11 C10 H10B 110.097 no . .
H10A C10 H10B 108.424 no . .
C10 C11 H5A 109.179 no . .
C10 C11 H5B 109.183 no . .
C12 C11 H5A 109.169 no . .
C12 C11 H5B 109.168 no . .
H5A C11 H5B 107.875 no . .
C11 C12 H7A 108.778 no . .
C11 C12 H7B 108.770 no . .
C13 C12 H7A 108.766 no . .
C13 C12 H7B 108.769 no . .
H7A C12 H7B 107.664 no . .
C12 C13 H11A 108.964 no . .
C12 C13 H11B 108.961 no . .
C14 C13 H11A 108.956 no . .
C14 C13 H11B 108.948 no . .
H11A C13 H11B 107.751 no . .
C13 C14 H14A 108.591 no . .
C13 C14 H14B 108.598 no . .
C15 C14 H14A 108.587 no . .
C15 C14 H14B 108.580 no . .
H14A C14 H14B 107.568 no . .
C14 C15 H15A 109.477 no . .
C14 C15 H15B 109.474 no . .
C14 C15 H15C 109.463 no . .
H15A C15 H15B 109.471 no . .
H15A C15 H15C 109.472 no . .
H15B C15 H15C 109.471 no . .

loop_
_geom_bond_atom_site_label_1
_geom_bond_atom_site_label_2
_geom_bond_distance
_geom_bond_publ_flag
_geom_bond_site_symmetry_2
O1 C7 1.234(4) yes .
O2 C4 1.375(4) yes .
O2 C10 1.445(3) yes .
N1 C7 1.371(4) yes .
N1 C8 1.470(4) yes .
N1 C9 1.467(4) yes .
C1 C2 1.395(4) yes .
C1 C6 1.382(4) yes .
C1 C7 1.501(4) yes .
C2 C3 1.386(4) yes .
C3 C4 1.393(4) yes .
C4 C5 1.385(4) yes .
C5 C6 1.390(4) yes .
C8 C9 1.518(4) yes 3_656
C10 C11 1.505(4) yes .
C11 C12 1.519(4) yes .
C12 C13 1.522(4) yes .
C13 C14 1.512(4) yes .
C14 C15 1.517(4) yes .
C2 H9 0.950 no .
C3 H6 0.950 no .
C5 H8 0.950 no .
C6 H12 0.950 no .
C8 H4A 0.990 no .
C8 H4B 0.990 no .
C9 H13A 0.990 no .
C9 H13B 0.990 no .
C10 H10A 0.990 no .
C10 H10B 0.990 no .
C11 H5A 0.990 no .
C11 H5B 0.990 no .
C12 H7A 0.990 no .
C12 H7B 0.990 no .
C13 H11A 0.990 no .
C13 H11B 0.990 no .
C14 H14A 0.990 no .
C14 H14B 0.990 no .
C15 H15A 0.980 no .
C15 H15B 0.980 no .
C15 H15C 0.980 no .

loop_
_geom_contact_atom_site_label_1
_geom_contact_atom_site_label_2
_geom_contact_distance
_geom_contact_publ_flag
_geom_contact_site_symmetry_2
O1 C2 2.942(3) no .
O1 C6 3.513(4) no .
O1 C8 2.763(3) no .
N1 N1 2.830(3) no 3_656
N1 C2 3.590(4) no .
N1 C6 3.049(4) no .
C1 C4 2.795(4) no .
C1 C9 2.958(4) no .
C2 C5 2.778(4) no .
C3 C6 2.757(4) no .
C5 C10 2.824(4) no .
C6 C9 3.143(4) no .
C8 C8 2.879(4) no 3_656
C9 C9 2.869(4) no 3_656
O1 C6 3.303(3) no 4_545
O1 C8 3.119(3) no 3_657
O1 C9 3.395(3) no 4_555
N1 C9 3.526(4) no 4_555
C6 O1 3.303(3) no 4_544
C7 C9 3.464(4) no 4_555
C8 O1 3.119(3) no 3_657
C8 C9 3.582(4) no 4_555
C9 O1 3.395(3) no 4_554
C9 N1 3.526(4) no 4_554
C9 C7 3.464(4) no 4_554
C9 C8 3.582(4) no 4_554
O1 H4A 3.2535 no .
O1 H4B 2.3636 no .
O1 H9 2.7510 no .
O2 H5A 2.5686 no .
O2 H5B 2.5762 no .
O2 H6 2.5018 no .
O2 H8 2.6613 no .
N1 H4A 2.6876 no 3_656
N1 H4B 3.2988 no 3_656
N1 H12 2.8704 no .
N1 H13A 3.2958 no 3_656
N1 H13B 2.6807 no 3_656
C1 H6 3.2707 no .
C1 H8 3.2753 no .
C1 H13A 2.5122 no .
C1 H13B 3.5482 no .
C2 H12 3.2431 no .
C2 H13A 3.5374 no .
C3 H8 3.2636 no .
C4 H9 3.2649 no .
C4 H10A 2.5838 no .
C4 H10B 2.7203 no .
C4 H12 3.2488 no .
C5 H6 3.2598 no .
C5 H10A 2.6894 no .
C5 H10B 2.8388 no .
C5 H13A 3.4248 no .
C6 H4A 3.5586 no 3_656
C6 H9 3.2447 no .
C6 H13A 2.4683 no .
C7 H4A 2.9956 no .
C7 H4B 2.5123 no .
C7 H9 2.6274 no .
C7 H12 2.6976 no .
C7 H13A 2.6358 no .
C7 H13B 3.0615 no .
C8 H4A 3.2419 no 3_656
C8 H12 3.3252 no 3_656
C8 H13A 3.2892 no .
C8 H13B 2.6725 no .
C9 H4A 2.6759 no .
C9 H4B 3.2893 no .
C9 H12 2.8973 no .
C9 H13B 3.2288 no 3_656
C10 H7A 2.7140 no .
C10 H7B 2.6676 no .
C10 H8 2.5326 no .
C11 H11A 2.7395 no .
C11 H11B 2.7384 no .
C12 H10A 2.7185 no .
C12 H10B 2.7111 no .
C12 H14A 2.7087 no .
C12 H14B 2.7124 no .
C13 H5A 2.7200 no .
C13 H5B 2.7654 no .
C13 H15A 2.7626 no .
C13 H15B 2.7512 no .
C13 H15C 3.3776 no .
C14 H7A 2.7170 no .
C14 H7B 2.7159 no .
C15 H11A 2.7411 no .
C15 H11B 2.7445 no .
H4A H12 2.7942 no 3_656
H4A H13A 3.5740 no .
H4A H13A 2.3535 no 3_656
H4A H13B 2.5288 no .
H4A H13B 2.8707 no 3_656
H4B H13A 2.3910 no 3_656
H4B H13B 3.5722 no .
H4B H13B 2.3525 no 3_656
H5A H7A 2.8600 no .
H5A H7B 2.3899 no .
H5A H10A 2.8611 no .
H5A H10B 2.3726 no .
H5A H11A 2.9864 no .
H5A H11B 2.5378 no .
H5B H7A 2.3532 no .
H5B H7B 2.8598 no .
H5B H10A 2.3668 no .
H5B H10B 2.8612 no .
H5B H11A 2.5880 no .
H5B H11B 3.0548 no .
H6 H9 2.3314 no .
H7A H10A 2.5505 no .
H7A H10B 3.0169 no .
H7A H11A 2.3725 no .
H7A H11B 2.8614 no .
H7A H14A 2.5191 no .
H7A H14B 2.9880 no .
H7B H10A 2.9571 no .
H7B H10B 2.4928 no .
H7B H11A 2.8614 no .
H7B H11B 2.3735 no .
H7B H14A 2.9807 no .
H7B H14B 2.5218 no .
H8 H10A 2.3021 no .
H8 H10B 2.3457 no .
H8 H12 2.3328 no .
H11A H14A 2.3637 no .
H11A H14B 2.8523 no .
H11A H15A 3.0455 no .
H11A H15B 2.5764 no .
H11B H14A 2.8523 no .
H11B H14B 2.3609 no .
H11B H15A 2.5924 no .
H11B H15B 3.0335 no .
H12 H13A 2.3642 no .
H14A H15A 2.8511 no .
H14A H15B 2.3653 no .
H14A H15C 2.3376 no .
H14B H15A 2.3561 no .
H14B H15B 2.8512 no .
H14B H15C 2.3464 no .
O1 H4A 3.0849 no 2_646
O1 H4A 2.8979 no 3_657
O1 H4B 2.5542 no 3_657
O1 H12 2.4731 no 4_545
O1 H13A 3.2645 no 1_556
O1 H13A 3.2603 no 4_555
O1 H13B 3.5358 no 2_646
O1 H13B 2.6533 no 4_555
O2 H5B 3.2426 no 4_555
O2 H6 2.7594 no 4_554
O2 H7A 3.2652 no 1_556
O2 H7B 3.3124 no 4_545
O2 H10B 3.4127 no 4_545
O2 H14A 3.2089 no 1_556
N1 H4A 3.1396 no 2_646
N1 H4B 3.3547 no 2_656
N1 H13A 3.4525 no 4_555
N1 H13B 2.8743 no 4_555
C1 H8 3.2086 no 4_545
C1 H9 3.3657 no 4_554
C1 H12 3.1037 no 4_545
C2 H8 3.3250 no 4_545
C2 H9 3.2088 no 4_554
C2 H13A 3.5211 no 4_555
C3 H5B 3.5988 no 4_555
C3 H6 3.5235 no 4_554
C3 H7A 3.1866 no 1_556
C3 H8 3.4164 no 4_545
C3 H9 3.1073 no 4_554
C3 H10A 3.4470 no 1_556
C3 H10A 3.1763 no 4_555
C4 H6 3.0642 no 4_554
C4 H7A 3.5605 no 1_556
C4 H8 3.3763 no 4_545
C4 H9 3.1822 no 4_554
C4 H10B 3.3382 no 4_545
C5 H8 3.1892 no 4_545
C5 H9 3.3955 no 4_554
C6 H8 3.0905 no 4_545
C6 H9 3.4726 no 4_554
C6 H12 3.5236 no 4_545
C7 H4A 3.1651 no 2_646
C7 H4B 3.4887 no 3_657
C7 H12 2.8908 no 4_545
C7 H13A 3.1693 no 4_555
C7 H13B 2.8464 no 4_555
C8 H4A 3.0022 no 2_646
C8 H4B 3.3571 no 2_656
C8 H4B 3.1464 no 3_657
C8 H13B 3.2790 no 2_646
C8 H13B 2.7495 no 4_555
C9 H4A 3.0228 no 4_554
C9 H4B 3.2037 no 2_656
C10 H6 2.9953 no 4_554
C10 H7B 3.1585 no 4_545
C11 H6 3.3762 no 4_554
C11 H7B 3.3849 no 4_545
C11 H11A 3.3636 no 4_555
C11 H14A 3.2650 no 1_556
C11 H14B 3.3300 no 4_545
C12 H5B 3.4787 no 4_554
C12 H6 3.5471 no 1_554
C12 H10B 3.1856 no 4_544
C12 H14B 3.1312 no 4_545
C13 H5B 3.3380 no 4_554
C13 H14B 3.2851 no 4_545
C13 H15A 3.5228 no 3_755
C13 H15B 3.4456 no 4_555
C14 H5A 3.2572 no 1_554
C14 H5B 3.5656 no 4_554
C14 H7B 3.1907 no 4_544
C14 H11A 3.5840 no 4_554
C14 H11B 3.5215 no 4_544
C15 H11A 3.3874 no 4_554
C15 H11B 3.5224 no 3_755
C15 H15A 3.4190 no 3_755
C15 H15B 3.5819 no 2_744
C15 H15C 3.1997 no 3_754
H4A O1 3.0849 no 2_656
H4A O1 2.8979 no 3_657
H4A N1 3.1396 no 2_656
H4A C7 3.1651 no 2_656
H4A C8 3.0022 no 2_656
H4A C9 3.0228 no 4_555
H4A H4B 2.5774 no 2_656
H4A H4B 3.1509 no 3_657
H4A H13A 3.5109 no 4_555
H4A H13B 2.3035 no 4_555
H4B O1 2.5542 no 3_657
H4B N1 3.3547 no 2_646
H4B C7 3.4887 no 3_657
H4B C8 3.3571 no 2_646
H4B C8 3.1464 no 3_657
H4B C9 3.2037 no 2_646
H4B H4A 2.5774 no 2_646
H4B H4A 3.1509 no 3_657
H4B H4B 2.3723 no 3_657
H4B H13B 2.3649 no 2_646
H4B H13B 2.7326 no 4_555
H5A C14 3.2572 no 1_556
H5A H7B 2.7969 no 4_545
H5A H11A 3.0392 no 4_555
H5A H14A 2.4083 no 1_556
H5A H14B 3.4598 no 1_556
H5A H14B 2.7326 no 4_545
H5A H15C 3.2757 no 1_556
H5B O2 3.2426 no 4_554
H5B C3 3.5988 no 4_554
H5B C12 3.4787 no 4_555
H5B C13 3.3380 no 4_555
H5B C14 3.5656 no 4_555
H5B H6 2.7975 no 4_554
H5B H7A 2.8436 no 4_555
H5B H11A 2.7575 no 4_555
H5B H14A 3.4796 no 1_556
H5B H14A 2.9489 no 4_555
H6 O2 2.7594 no 4_555
H6 C3 3.5235 no 4_555
H6 C4 3.0642 no 4_555
H6 C10 2.9953 no 4_555
H6 C11 3.3762 no 4_555
H6 C12 3.5471 no 1_556
H6 H5B 2.7975 no 4_555
H6 H7A 2.6021 no 1_556
H6 H9 3.5275 no 4_554
H6 H10A 3.0543 no 1_556
H6 H10A 2.5867 no 4_555
H7A O2 3.2652 no 1_554
H7A C3 3.1866 no 1_554
H7A C4 3.5605 no 1_554
H7A H5B 2.8436 no 4_554
H7A H6 2.6021 no 1_554
H7A H10B 2.8868 no 4_544
H7B O2 3.3124 no 4_544
H7B C10 3.1585 no 4_544
H7B C11 3.3849 no 4_544
H7B C14 3.1907 no 4_545
H7B H5A 2.7969 no 4_544
H7B H10B 2.5667 no 4_544
H7B H14A 2.8627 no 4_545
H7B H14B 2.5960 no 4_545
H8 C1 3.2086 no 4_544
H8 C2 3.3250 no 4_544
H8 C3 3.4164 no 4_544
H8 C4 3.3763 no 4_544
H8 C5 3.1892 no 4_544
H8 C6 3.0905 no 4_544
H8 H12 3.4926 no 4_544
H9 C1 3.3657 no 4_555
H9 C2 3.2088 no 4_555
H9 C3 3.1073 no 4_555
H9 C4 3.1822 no 4_555
H9 C5 3.3955 no 4_555
H9 C6 3.4726 no 4_555
H9 H6 3.5275 no 4_555
H9 H10A 3.3337 no 1_556
H9 H13A 2.9617 no 4_555
H10A C3 3.4470 no 1_554
H10A C3 3.1763 no 4_554
H10A H6 3.0543 no 1_554
H10A H6 2.5867 no 4_554
H10A H9 3.3337 no 1_554
H10B O2 3.4127 no 4_544
H10B C4 3.3382 no 4_544
H10B C12 3.1856 no 4_545
H10B H7A 2.8868 no 4_545
H10B H7B 2.5667 no 4_545
H10B H14B 3.5722 no 4_545
H11A C11 3.3636 no 4_554
H11A C14 3.5840 no 4_555
H11A C15 3.3874 no 4_555
H11A H5A 3.0392 no 4_554
H11A H5B 2.7575 no 4_554
H11A H14A 2.9829 no 4_555
H11A H15A 3.5744 no 3_755
H11A H15B 2.7610 no 4_555
H11A H15C 3.4542 no 4_555
H11B C14 3.5215 no 4_545
H11B C15 3.5224 no 3_755
H11B H14B 2.6549 no 4_545
H11B H15A 2.7486 no 3_755
H11B H15B 3.5733 no 3_755
H11B H15B 3.2053 no 4_555
H11B H15C 3.5829 no 1_556
H11B H15C 3.4812 no 4_545
H12 O1 2.4731 no 4_544
H12 C1 3.1037 no 4_544
H12 C6 3.5236 no 4_544
H12 C7 2.8908 no 4_544
H12 H8 3.4926 no 4_545
H13A O1 3.2645 no 1_554
H13A O1 3.2603 no 4_554
H13A N1 3.4525 no 4_554
H13A C2 3.5211 no 4_554
H13A C7 3.1693 no 4_554
H13A H4A 3.5109 no 4_554
H13A H9 2.9617 no 4_554
H13A H13B 3.5202 no 4_554
H13B O1 3.5358 no 2_656
H13B O1 2.6533 no 4_554
H13B N1 2.8743 no 4_554
H13B C7 2.8464 no 4_554
H13B C8 3.2790 no 2_656
H13B C8 2.7495 no 4_554
H13B H4A 2.3035 no 4_554
H13B H4B 2.3649 no 2_656
H13B H4B 2.7326 no 4_554
H13B H13A 3.5202 no 4_555
H13B H13B 3.4328 no 4_554
H13B H13B 3.4328 no 4_555
H14A O2 3.2089 no 1_554
H14A C11 3.2650 no 1_554
H14A H5A 2.4083 no 1_554
H14A H5B 3.4796 no 1_554
H14A H5B 2.9489 no 4_554
H14A H7B 2.8627 no 4_544
H14A H11A 2.9829 no 4_554
H14B C11 3.3300 no 4_544
H14B C12 3.1312 no 4_544
H14B C13 3.2851 no 4_544
H14B H5A 3.4598 no 1_554
H14B H5A 2.7326 no 4_544
H14B H7B 2.5960 no 4_544
H14B H10B 3.5722 no 4_544
H14B H11B 2.6549 no 4_544
H14B H14B 3.5776 no 4_544
H14B H14B 3.5776 no 4_545
H14B H15C 3.3107 no 4_545
H15A C13 3.5228 no 3_755
H15A C15 3.4190 no 3_755
H15A H11A 3.5744 no 3_755
H15A H11B 2.7486 no 3_755
H15A H15A 2.6431 no 3_755
H15A H15B 2.9054 no 2_744
H15A H15B 3.4813 no 3_755
H15A H15C 3.3330 no 3_754
H15B C13 3.4456 no 4_554
H15B C15 3.5819 no 2_754
H15B H11A 2.7610 no 4_554
H15B H11B 3.5733 no 3_755
H15B H11B 3.2053 no 4_554
H15B H15A 2.9054 no 2_754
H15B H15A 3.4813 no 3_755
H15B H15C 3.4046 no 2_754
H15B H15C 3.2279 no 3_754
H15C C15 3.1997 no 3_754
H15C H5A 3.2757 no 1_554
H15C H11A 3.4542 no 4_554
H15C H11B 3.5829 no 1_554
H15C H11B 3.4812 no 4_544
H15C H14B 3.3107 no 4_544
H15C H15A 3.3330 no 3_754
H15C H15B 3.4046 no 2_744
H15C H15B 3.2279 no 3_754
H15C H15C 2.5614 no 3_754

loop_
_geom_torsion_atom_site_label_1
_geom_torsion_atom_site_label_2
_geom_torsion_atom_site_label_3
_geom_torsion_atom_site_label_4
_geom_torsion
_geom_torsion_publ_flag
_geom_torsion_site_symmetry_3
_geom_torsion_site_symmetry_4
C4 O2 C10 C11 169.41(17) no . .
C10 O2 C4 C3 -169.22(18) no . .
C10 O2 C4 C5 9.7(4) no . .
C7 N1 C8 C9 -135.85(19) no . 3_656
C8 N1 C7 O1 -2.1(4) no . .
C8 N1 C7 C1 176.65(17) no . .
C7 N1 C9 C8 136.7(3) no . 3_656
C9 N1 C7 O1 162.8(2) no . .
C9 N1 C7 C1 -18.4(4) no . .
C8 N1 C9 C8 -57.5(3) no . 3_656
C9 N1 C8 C9 57.2(3) no . 3_656
C2 C1 C6 C5 -3.6(4) no . .
C6 C1 C2 C3 4.0(4) no . .
C2 C1 C7 O1 -46.2(4) no . .
C2 C1 C7 N1 135.0(3) no . .
C7 C1 C2 C3 179.3(2) no . .
C6 C1 C7 O1 128.9(3) no . .
C6 C1 C7 N1 -49.9(4) no . .
C7 C1 C6 C5 -178.8(2) no . .
C1 C2 C3 C4 -0.9(4) no . .
C2 C3 C4 O2 176.5(2) no . .
C2 C3 C4 C5 -2.5(4) no . .
O2 C4 C5 C6 -176.1(2) no . .
C3 C4 C5 C6 2.9(4) no . .
C4 C5 C6 C1 0.2(4) no . .
N1 C8 C9 N1 -55.9(3) no 3_656 3_656
O2 C10 C11 C12 179.49(16) no . .
C10 C11 C12 C13 -176.79(17) no . .
C11 C12 C13 C14 179.91(17) no . .
C12 C13 C14 C15 179.75(18) no . .
